data_4338703
loop_
_publ_author_name
'Srinivasan, Alagar'
'Toganoh, Motoki'
'Niino, Teppei'
'Osuka, Atsuhiro'
'Furuta, Hiroyuki'

_publ_section_title
;
 Synthesis of N-confused tetraphenylporphyrin rhodium complexes having
 versatile metal oxidation states.
;
_journal_issue 23
_journal_name_full 'Inorganic chemistry'
_journal_page_first 11305
_journal_page_last 11313
_journal_paper_doi 10.1021/ic061093+
_journal_volume 47
_journal_year 2008
_chemical_formula_moiety 'C44 H28 I2 N4 Rh, C2 H6 O'
_chemical_formula_sum 'C46 H34 I2 N4 O Rh'
_chemical_formula_weight 1015.48
_chemical_name_systematic
; 
 ? 
;
_space_group_IT_number 2
_symmetry_cell_setting triclinic
_symmetry_Int_Tables_number 2
_symmetry_space_group_name_Hall '-P 1'
_symmetry_space_group_name_H-M 'P -1'
_atom_sites_solution_hydrogens geom
_atom_sites_solution_primary direct
_atom_sites_solution_secondary difmap
_audit_creation_method SHELXL-97
_cell_angle_alpha 64.512(2)
_cell_angle_beta 86.478(5)
_cell_angle_gamma 66.596(4)
_cell_formula_units_Z 1
_cell_length_a 9.1089(7)
_cell_length_b 11.3145(12)
_cell_length_c 11.7172(12)
_cell_measurement_temperature 123(2)
_cell_volume 991.61(17)
_computing_structure_refinement 'SHELXL-97 (Sheldrick, 1997)'
_computing_structure_solution 'SHELXS-97 (Sheldrick, 1990)'
_diffrn_ambient_temperature 123(2)
_diffrn_measured_fraction_theta_full 0.976
_diffrn_measured_fraction_theta_max 0.976
_diffrn_radiation_monochromator graphite
_diffrn_radiation_source 'fine-focus sealed tube'
_diffrn_radiation_type MoK\a
_diffrn_radiation_wavelength 0.71069
_diffrn_reflns_av_R_equivalents 0.0272
_diffrn_reflns_av_sigmaI/netI 0.0208
_diffrn_reflns_limit_h_max 10
_diffrn_reflns_limit_h_min -11
_diffrn_reflns_limit_k_max 13
_diffrn_reflns_limit_k_min -13
_diffrn_reflns_limit_l_max 14
_diffrn_reflns_limit_l_min -14
_diffrn_reflns_number 7554
_diffrn_reflns_theta_full 26.00
_diffrn_reflns_theta_max 26.00
_diffrn_reflns_theta_min 2.19
_exptl_absorpt_coefficient_mu 2.028
_exptl_absorpt_correction_T_max 0.8546
_exptl_absorpt_correction_T_min 0.6311
_exptl_absorpt_correction_type empirical
_exptl_absorpt_process_details
; 
    Higashi, T. (1995). Program for Absorption Correction.
    Rigaku Corporation, Tokyo, Japan. 
;
_exptl_crystal_colour violet
_exptl_crystal_density_diffrn 1.701
_exptl_crystal_density_method 'not measured'
_exptl_crystal_description prism
_exptl_crystal_F_000 497
_exptl_crystal_size_max 0.25
_exptl_crystal_size_mid 0.15
_exptl_crystal_size_min 0.08
_refine_diff_density_max 1.543
_refine_diff_density_min -0.700
_refine_diff_density_rms 0.132
_refine_ls_extinction_coef 0.0092(9)
_refine_ls_extinction_expression Fc^*^=kFc[1+0.001xFc^2^\l^3^/sin(2\q)]^-1/4^
_refine_ls_extinction_method SHELXL
_refine_ls_goodness_of_fit_ref 1.073
_refine_ls_hydrogen_treatment constr
_refine_ls_matrix_type full
_refine_ls_number_parameters 260
_refine_ls_number_reflns 3788
_refine_ls_number_restraints 349
_refine_ls_restrained_S_all 1.062
_refine_ls_R_factor_all 0.0409
_refine_ls_R_factor_gt 0.0375
_refine_ls_shift/su_max 0.000
_refine_ls_shift/su_mean 0.000
_refine_ls_structure_factor_coef Fsqd
_refine_ls_weighting_details 'calc w=1/[\s^2^(Fo^2^)+(0.0474P)^2^+3.6222P] where P=(Fo^2^+2Fc^2^)/3'
_refine_ls_weighting_scheme calc
_refine_ls_wR_factor_gt 0.0947
_refine_ls_wR_factor_ref 0.0974
_reflns_number_gt 3523
_reflns_number_total 3788
_reflns_threshold_expression >2sigma(I)
_cod_data_source_file ic061093%2B_si_002.cif
_cod_data_source_block Rh(NCTPP)I2
_cod_original_cell_volume 991.61(16)
_cod_database_code 4338703

loop_
_symmetry_equiv_pos_as_xyz
'x, y, z'
'-x, -y, -z'

loop_
_atom_site_label
_atom_site_type_symbol
_atom_site_fract_x
_atom_site_fract_y
_atom_site_fract_z
_atom_site_U_iso_or_equiv
_atom_site_adp_type
_atom_site_occupancy
_atom_site_symmetry_multiplicity
_atom_site_calc_flag
_atom_site_refinement_flags
_atom_site_disorder_assembly
_atom_site_disorder_group
Rh1 Rh 0.0000 0.5000 0.5000 0.01803(13) Uani 1 2 d SU . .
I1 I 0.18978(3) 0.40678(3) 0.34820(3) 0.03175(13) Uani 1 1 d U . .
C1 C -0.1455(4) 0.4105(4) 0.4821(3) 0.0165(7) Uani 1 1 d U . .
N1 N -0.1284(4) 0.6841(3) 0.3421(3) 0.0212(7) Uani 1 1 d U . .
C2 C -0.2255(5) 0.9148(4) 0.1813(4) 0.0254(8) Uani 1 1 d U . .
H1 H -0.2379 1.0108 0.1297 0.031 Uiso 1 1 calc R . .
N2 N -0.2592(5) 0.2533(4) 0.5147(4) 0.0315(8) Uani 1 1 d U . .
H2 H -0.2786 0.1757 0.5497 0.038 Uiso 1 1 calc R . .
C3 C -0.3422(5) 0.3711(4) 0.4103(4) 0.0259(8) Uani 1 1 d U . .
H3 H -0.4316 0.3860 0.3600 0.031 Uiso 1 1 calc R . .
C4 C -0.2728(5) 0.4722(4) 0.3866(4) 0.0235(8) Uani 1 1 d U . .
C5 C -0.3167(5) 0.8520(4) 0.1662(4) 0.0270(8) Uani 1 1 d U . .
H4 H -0.4052 0.8958 0.1016 0.032 Uiso 1 1 calc R . .
C6 C -0.2558(5) 0.7071(4) 0.2654(4) 0.0238(8) Uani 1 1 d U . .
C7 C -0.1330(5) 0.2723(4) 0.5614(4) 0.0218(8) Uani 1 1 d U . .
C8 C -0.1055(5) 0.8084(4) 0.2906(4) 0.0214(8) Uani 1 1 d U . .
C9 C -0.0174(5) 0.1687(4) 0.6652(4) 0.0220(8) Uani 1 1 d U . .
C10 C -0.0208(5) 0.0241(4) 0.7319(4) 0.0228(8) Uani 1 1 d U . .
C11 C 0.0281(5) -0.0682(4) 0.6754(4) 0.0263(8) Uani 1 1 d U . .
H5 H 0.0711 -0.0414 0.5969 0.032 Uiso 1 1 calc R . .
C12 C 0.0155(5) -0.1990(5) 0.7311(4) 0.0297(9) Uani 1 1 d U . .
H6 H 0.0464 -0.2595 0.6896 0.036 Uiso 1 1 calc R . .
C13 C -0.3199(5) 0.6080(4) 0.2808(4) 0.0238(8) Uani 1 1 d U . .
C14 C -0.0419(6) -0.2407(5) 0.8465(5) 0.0329(9) Uani 1 1 d U . .
H7 H -0.0502 -0.3304 0.8850 0.039 Uiso 1 1 calc R . .
C15 C -0.0781(6) -0.0199(5) 0.8504(4) 0.0305(9) Uani 1 1 d U . .
H8 H -0.1104 0.0405 0.8921 0.037 Uiso 1 1 calc R . .
C16 C -0.4334(5) 0.6439(4) 0.1727(4) 0.0255(8) Uani 1 1 d U . .
C17 C -0.6291(6) 0.6938(5) -0.0306(5) 0.0396(11) Uani 1 1 d U . .
H9 H -0.6962 0.7106 -0.0997 0.048 Uiso 1 1 calc R . .
C18 C -0.4726(7) 0.6783(5) -0.0434(5) 0.0396(11) Uani 1 1 d U . .
H10 H -0.4314 0.6848 -0.1214 0.048 Uiso 1 1 calc R . .
C19 C -0.5917(6) 0.6595(5) 0.1847(5) 0.0334(10) Uani 1 1 d U . .
H11 H -0.6334 0.6527 0.2626 0.040 Uiso 1 1 calc R . .
C20 C -0.3749(6) 0.6532(5) 0.0579(5) 0.0341(10) Uani 1 1 d U . .
H12 H -0.2665 0.6421 0.0489 0.041 Uiso 1 1 calc R . .
C21 C -0.0875(6) -0.1525(5) 0.9066(5) 0.0355(10) Uani 1 1 d U . .
H13 H -0.1257 -0.1826 0.9870 0.043 Uiso 1 1 calc R . .
C22 C -0.6894(6) 0.6852(5) 0.0822(5) 0.0385(11) Uani 1 1 d U . .
H14 H -0.7982 0.6968 0.0902 0.046 Uiso 1 1 calc R . .
C23 C -0.4118(11) 0.0341(10) 0.4301(9) 0.0318(17) Uani 0.50 1 d PDU A -1
H15 H -0.3108 -0.0388 0.4231 0.038 Uiso 0.50 1 calc PR . .
H16 H -0.4300 0.1246 0.3530 0.038 Uiso 0.50 1 calc PR . .
O1 O -0.3670(10) 0.0569(9) 0.5299(8) 0.0564(19) Uani 0.50 1 d PU A -1
H17 H -0.4491 0.0884 0.5628 0.085 Uiso 0.50 1 calc PR A -1
C24 C -0.5339(12) -0.0052(10) 0.4077(11) 0.043(2) Uani 0.50 1 d PDU A -1
H18 H -0.5244 -0.0127 0.3271 0.065 Uiso 0.50 1 calc PR A -1
H19 H -0.6405 0.0681 0.4030 0.065 Uiso 0.50 1 calc PR A -1
H20 H -0.5208 -0.0980 0.4776 0.065 Uiso 0.50 1 calc PR A -1

loop_
_atom_site_aniso_label
_atom_site_aniso_U_11
_atom_site_aniso_U_22
_atom_site_aniso_U_33
_atom_site_aniso_U_23
_atom_site_aniso_U_13
_atom_site_aniso_U_12
Rh1 0.0222(2) 0.0155(2) 0.0199(2) -0.00795(17) 0.00224(16) -0.01072(17)
I1 0.0351(2) 0.03430(19) 0.0383(2) -0.02302(14) 0.01290(13) -0.01950(14)
C1 0.0180(16) 0.0153(15) 0.0174(16) -0.0078(13) 0.0017(13) -0.0074(13)
N1 0.0246(15) 0.0198(15) 0.0218(15) -0.0089(12) 0.0012(12) -0.0116(12)
C2 0.0316(19) 0.0203(17) 0.0244(18) -0.0079(14) 0.0022(15) -0.0128(15)
N2 0.0342(18) 0.0284(17) 0.0360(19) -0.0138(15) 0.0013(15) -0.0168(14)
C3 0.0265(18) 0.0235(17) 0.0291(19) -0.0096(15) -0.0018(15) -0.0132(15)
C4 0.0246(17) 0.0227(17) 0.0271(18) -0.0123(15) 0.0018(14) -0.0119(14)
C5 0.0317(19) 0.0228(18) 0.0265(19) -0.0093(15) -0.0013(15) -0.0123(15)
C6 0.0267(18) 0.0229(17) 0.0254(18) -0.0119(14) 0.0013(14) -0.0118(14)
C7 0.0249(17) 0.0213(17) 0.0246(17) -0.0115(14) 0.0041(14) -0.0133(14)
C8 0.0265(18) 0.0182(16) 0.0212(17) -0.0093(14) 0.0025(14) -0.0101(14)
C9 0.0250(18) 0.0216(17) 0.0234(17) -0.0116(14) 0.0052(14) -0.0120(14)
C10 0.0250(17) 0.0216(17) 0.0246(18) -0.0094(14) 0.0008(14) -0.0128(14)
C11 0.0299(19) 0.0256(18) 0.0275(19) -0.0122(15) 0.0051(15) -0.0149(15)
C12 0.034(2) 0.0256(18) 0.038(2) -0.0176(16) 0.0037(16) -0.0157(16)
C13 0.0253(18) 0.0234(17) 0.0256(18) -0.0115(14) 0.0029(14) -0.0119(14)
C14 0.039(2) 0.0264(19) 0.039(2) -0.0124(16) 0.0054(17) -0.0201(17)
C15 0.041(2) 0.0272(19) 0.030(2) -0.0148(16) 0.0100(16) -0.0184(16)
C16 0.0297(19) 0.0198(16) 0.0306(19) -0.0101(14) -0.0002(15) -0.0141(14)
C17 0.049(2) 0.028(2) 0.040(2) -0.0091(17) -0.0130(19) -0.0185(18)
C18 0.052(2) 0.036(2) 0.035(2) -0.0172(18) -0.0006(18) -0.0198(19)
C19 0.031(2) 0.029(2) 0.037(2) -0.0097(17) -0.0013(17) -0.0143(16)
C20 0.040(2) 0.036(2) 0.035(2) -0.0166(17) 0.0029(17) -0.0213(17)
C21 0.044(2) 0.032(2) 0.034(2) -0.0121(17) 0.0137(18) -0.0229(18)
C22 0.034(2) 0.031(2) 0.042(2) -0.0056(18) -0.0074(18) -0.0160(17)
C23 0.040(3) 0.032(3) 0.036(3) -0.024(3) 0.009(3) -0.017(3)
O1 0.055(3) 0.056(3) 0.063(4) -0.022(3) 0.010(3) -0.033(3)
C24 0.039(4) 0.028(3) 0.071(4) -0.018(3) 0.026(3) -0.028(3)

loop_
_atom_type_symbol
_atom_type_description
_atom_type_scat_dispersion_real
_atom_type_scat_dispersion_imag
_atom_type_scat_source
N N 0.0061 0.0033 'International Tables Vol C Tables 4.2.6.8 and 6.1.1.4'
C C 0.0033 0.0016 'International Tables Vol C Tables 4.2.6.8 and 6.1.1.4'
H H 0.0000 0.0000 'International Tables Vol C Tables 4.2.6.8 and 6.1.1.4'
Rh Rh -1.1178 0.9187 'International Tables Vol C Tables 4.2.6.8 and 6.1.1.4'
I I -0.4742 1.8119 'International Tables Vol C Tables 4.2.6.8 and 6.1.1.4'
O O 0.0106 0.0060 'International Tables Vol C Tables 4.2.6.8 and 6.1.1.4'

loop_
_geom_angle_atom_site_label_1
_geom_angle_atom_site_label_2
_geom_angle_atom_site_label_3
_geom_angle
_geom_angle_site_symmetry_1
_geom_angle_site_symmetry_3
C1 Rh1 C1 180.000(1) 2_566 .
C1 Rh1 N1 90.19(14) 2_566 2_566
C1 Rh1 N1 89.81(14) . 2_566
C1 Rh1 N1 89.81(14) 2_566 .
C1 Rh1 N1 90.19(14) . .
N1 Rh1 N1 180.000(1) 2_566 .
C1 Rh1 I1 89.98(10) 2_566 2_566
C1 Rh1 I1 90.02(10) . 2_566
N1 Rh1 I1 88.21(9) 2_566 2_566
N1 Rh1 I1 91.79(9) . 2_566
C1 Rh1 I1 90.02(10) 2_566 .
C1 Rh1 I1 89.98(10) . .
N1 Rh1 I1 91.79(9) 2_566 .
N1 Rh1 I1 88.21(9) . .
I1 Rh1 I1 180.0 2_566 .
C4 C1 C7 106.6(3) . .
C4 C1 Rh1 127.0(3) . .
C7 C1 Rh1 126.3(3) . .
C8 N1 C6 106.6(3) . .
C8 N1 Rh1 127.1(3) . .
C6 N1 Rh1 126.3(3) . .
C5 C2 C8 107.0(4) . .
C5 C2 H1 126.5 . .
C8 C2 H1 126.5 . .
C3 N2 C7 109.1(4) . .
C3 N2 H2 125.4 . .
C7 N2 H2 125.4 . .
N2 C3 C4 107.8(4) . .
N2 C3 H3 126.1 . .
C4 C3 H3 126.1 . .
C1 C4 C13 125.5(4) . .
C1 C4 C3 108.5(4) . .
C13 C4 C3 125.9(4) . .
C2 C5 C6 107.6(4) . .
C2 C5 H4 126.2 . .
C6 C5 H4 126.2 . .
N1 C6 C13 126.5(4) . .
N1 C6 C5 109.2(3) . .
C13 C6 C5 124.2(4) . .
C9 C7 C1 126.9(4) . .
C9 C7 N2 125.1(4) . .
C1 C7 N2 107.9(3) . .
N1 C8 C9 126.2(4) . 2_566
N1 C8 C2 109.6(3) . .
C9 C8 C2 124.2(4) 2_566 .
C7 C9 C8 123.6(4) . 2_566
C7 C9 C10 117.8(3) . .
C8 C9 C10 118.5(3) 2_566 .
C11 C10 C15 118.5(4) . .
C11 C10 C9 120.2(4) . .
C15 C10 C9 121.3(4) . .
C10 C11 C12 121.3(4) . .
C10 C11 H5 119.3 . .
C12 C11 H5 119.3 . .
C14 C12 C11 119.8(4) . .
C14 C12 H6 120.1 . .
C11 C12 H6 120.1 . .
C6 C13 C4 124.0(4) . .
C6 C13 C16 117.4(4) . .
C4 C13 C16 118.3(4) . .
C12 C14 C21 120.1(4) . .
C12 C14 H7 119.9 . .
C21 C14 H7 119.9 . .
C21 C15 C10 119.7(4) . .
C21 C15 H8 120.2 . .
C10 C15 H8 120.2 . .
C19 C16 C20 118.9(4) . .
C19 C16 C13 122.5(4) . .
C20 C16 C13 118.5(4) . .
C18 C17 C22 120.3(4) . .
C18 C17 H9 119.8 . .
C22 C17 H9 119.8 . .
C17 C18 C20 119.7(5) . .
C17 C18 H10 120.2 . .
C20 C18 H10 120.2 . .
C16 C19 C22 119.8(5) . .
C16 C19 H11 120.1 . .
C22 C19 H11 120.1 . .
C18 C20 C16 121.0(5) . .
C18 C20 H12 119.5 . .
C16 C20 H12 119.5 . .
C14 C21 C15 120.6(4) . .
C14 C21 H13 119.7 . .
C15 C21 H13 119.7 . .
C17 C22 C19 120.3(5) . .
C17 C22 H14 119.8 . .
C19 C22 H14 119.8 . .
O1 C23 C24 134.0(9) . .
O1 C23 H15 103.7 . .
C24 C23 H15 103.7 . .
O1 C23 H16 103.7 . .
C24 C23 H16 103.7 . .
H15 C23 H16 105.3 . .
C23 O1 H17 109.5 . .
C23 C24 H18 109.5 . .
C23 C24 H19 109.5 . .
H18 C24 H19 109.5 . .
C23 C24 H20 109.5 . .
H18 C24 H20 109.5 . .
H19 C24 H20 109.5 . .

loop_
_geom_bond_atom_site_label_1
_geom_bond_atom_site_label_2
_geom_bond_distance
_geom_bond_site_symmetry_2
Rh1 C1 2.027(4) 2_566
Rh1 C1 2.027(4) .
Rh1 N1 2.036(3) 2_566
Rh1 N1 2.036(3) .
Rh1 I1 2.6557(3) 2_566
Rh1 I1 2.6557(3) .
C1 C4 1.388(5) .
C1 C7 1.394(5) .
N1 C8 1.369(5) .
N1 C6 1.381(5) .
C2 C5 1.350(6) .
C2 C8 1.444(6) .
C2 H1 0.9500 .
N2 C3 1.325(6) .
N2 C7 1.429(5) .
N2 H2 0.8800 .
C3 C4 1.437(6) .
C3 H3 0.9500 .
C4 C13 1.408(6) .
C5 C6 1.437(6) .
C5 H4 0.9500 .
C6 C13 1.402(6) .
C7 C9 1.383(6) .
C8 C9 1.416(6) 2_566
C9 C8 1.416(6) 2_566
C9 C10 1.492(5) .
C10 C11 1.384(6) .
C10 C15 1.404(6) .
C11 C12 1.386(6) .
C11 H5 0.9500 .
C12 C14 1.372(7) .
C12 H6 0.9500 .
C13 C16 1.491(6) .
C14 C21 1.379(7) .
C14 H7 0.9500 .
C15 C21 1.391(6) .
C15 H8 0.9500 .
C16 C19 1.388(6) .
C16 C20 1.392(7) .
C17 C18 1.373(8) .
C17 C22 1.379(8) .
C17 H9 0.9500 .
C18 C20 1.385(7) .
C18 H10 0.9500 .
C19 C22 1.394(7) .
C19 H11 0.9500 .
C20 H12 0.9500 .
C21 H13 0.9500 .
C22 H14 0.9500 .
C23 O1 1.415(12) .
C23 C24 1.426(11) .
C23 H15 0.9900 .
C23 H16 0.9900 .
O1 H17 0.8400 .
C24 H18 0.9800 .
C24 H19 0.9800 .
C24 H20 0.9800 .

loop_
_geom_torsion_atom_site_label_1
_geom_torsion_atom_site_label_2
_geom_torsion_atom_site_label_3
_geom_torsion_atom_site_label_4
_geom_torsion
_geom_torsion_site_symmetry_1
_geom_torsion_site_symmetry_4
N1 Rh1 C1 C4 -178.0(3) 2_566 .
N1 Rh1 C1 C4 2.0(3) . .
I1 Rh1 C1 C4 93.8(3) 2_566 .
I1 Rh1 C1 C4 -86.2(3) . .
N1 Rh1 C1 C7 -0.5(3) 2_566 .
N1 Rh1 C1 C7 179.5(3) . .
I1 Rh1 C1 C7 -88.7(3) 2_566 .
I1 Rh1 C1 C7 91.3(3) . .
C1 Rh1 N1 C8 -2.5(3) 2_566 .
C1 Rh1 N1 C8 177.5(3) . .
I1 Rh1 N1 C8 87.4(3) 2_566 .
I1 Rh1 N1 C8 -92.6(3) . .
C1 Rh1 N1 C6 177.0(3) 2_566 .
C1 Rh1 N1 C6 -3.0(3) . .
I1 Rh1 N1 C6 -93.0(3) 2_566 .
I1 Rh1 N1 C6 87.0(3) . .
C7 N2 C3 C4 -0.8(5) . .
C7 C1 C4 C13 -175.2(4) . .
Rh1 C1 C4 C13 2.7(6) . .
C7 C1 C4 C3 1.7(5) . .
Rh1 C1 C4 C3 179.6(3) . .
N2 C3 C4 C1 -0.6(5) . .
N2 C3 C4 C13 176.3(4) . .
C8 C2 C5 C6 0.3(5) . .
C8 N1 C6 C13 179.0(4) . .
Rh1 N1 C6 C13 -0.6(6) . .
C8 N1 C6 C5 -2.1(5) . .
Rh1 N1 C6 C5 178.3(3) . .
C2 C5 C6 N1 1.1(5) . .
C2 C5 C6 C13 -179.9(4) . .
C4 C1 C7 C9 176.3(4) . .
Rh1 C1 C7 C9 -1.6(6) . .
C4 C1 C7 N2 -2.2(4) . .
Rh1 C1 C7 N2 180.0(3) . .
C3 N2 C7 C9 -176.6(4) . .
C3 N2 C7 C1 1.9(5) . .
C6 N1 C8 C9 -176.9(4) . 2_566
Rh1 N1 C8 C9 2.8(6) . 2_566
C6 N1 C8 C2 2.3(4) . .
Rh1 N1 C8 C2 -178.1(3) . .
C5 C2 C8 N1 -1.6(5) . .
C5 C2 C8 C9 177.6(4) . 2_566
C1 C7 C9 C8 2.2(7) . 2_566
N2 C7 C9 C8 -179.6(4) . 2_566
C1 C7 C9 C10 -176.2(4) . .
N2 C7 C9 C10 2.0(6) . .
C7 C9 C10 C11 72.9(5) . .
C8 C9 C10 C11 -105.6(5) 2_566 .
C7 C9 C10 C15 -104.9(5) . .
C8 C9 C10 C15 76.6(5) 2_566 .
C15 C10 C11 C12 2.5(6) . .
C9 C10 C11 C12 -175.4(4) . .
C10 C11 C12 C14 -2.0(7) . .
N1 C6 C13 C4 6.8(7) . .
C5 C6 C13 C4 -172.0(4) . .
N1 C6 C13 C16 -167.3(4) . .
C5 C6 C13 C16 13.9(6) . .
C1 C4 C13 C6 -7.8(7) . .
C3 C4 C13 C6 175.8(4) . .
C1 C4 C13 C16 166.2(4) . .
C3 C4 C13 C16 -10.1(6) . .
C11 C12 C14 C21 0.3(7) . .
C11 C10 C15 C21 -1.3(7) . .
C9 C10 C15 C21 176.6(4) . .
C6 C13 C16 C19 -119.4(5) . .
C4 C13 C16 C19 66.1(6) . .
C6 C13 C16 C20 64.7(5) . .
C4 C13 C16 C20 -109.7(5) . .
C22 C17 C18 C20 0.3(7) . .
C20 C16 C19 C22 -0.6(6) . .
C13 C16 C19 C22 -176.4(4) . .
C17 C18 C20 C16 -0.3(7) . .
C19 C16 C20 C18 0.4(7) . .
C13 C16 C20 C18 176.4(4) . .
C12 C14 C21 C15 0.9(7) . .
C10 C15 C21 C14 -0.4(7) . .
C18 C17 C22 C19 -0.5(7) . .
C16 C19 C22 C17 0.6(7) . .
